data_4064575
loop_
_publ_author_name
'Harrison, Daniel P.'
'Nichols-Nielander, Adam C.'
'Zottig, Victor E.'
'Strausberg, Laura'
'Salomon, Rebecca J.'
'Trindle, Carl O.'
'Sabat, Michal'
'Gunnoe, T. Brent'
'Iovan, Diana A.'
'Myers, William H.'
'Harman, W. Dean'

_publ_section_title
;
 Hyperdistorted Tungsten Allyl Complexes and Their Stereoselective
 Deprotonation to Form Dihapto-Coordinated Dienes
;
_journal_issue 9
_journal_name_full Organometallics
_journal_page_first 2587
_journal_paper_doi 10.1021/om200183m
_journal_volume 30
_journal_year 2011
_chemical_formula_sum 'C19 H30 B F3 N7 O4 P S W'
_chemical_formula_weight 735.19
_chemical_name_systematic
; 
 ? 
;
_space_group_IT_number 2
_symmetry_cell_setting triclinic
_symmetry_space_group_name_Hall '-P 1'
_symmetry_space_group_name_H-M 'P -1'
_atom_sites_solution_hydrogens geom
_atom_sites_solution_primary direct
_atom_sites_solution_secondary difmap
_audit_creation_method SHELXL-97
_cell_angle_alpha 84.350(1)
_cell_angle_beta 76.041(1)
_cell_angle_gamma 83.121(1)
_cell_formula_units_Z 2
_cell_length_a 7.8189(1)
_cell_length_b 12.9163(2)
_cell_length_c 13.5923(2)
_cell_measurement_reflns_used 9959
_cell_measurement_temperature 153(2)
_cell_measurement_theta_max 35.36
_cell_measurement_theta_min 2.30
_cell_volume 1319.12(3)
_computing_cell_refinement 'Bruker SAINT'
_computing_data_collection 'Bruker APEX2'
_computing_data_reduction 'Bruker SAINT'
_computing_molecular_graphics 'Bruker SHELXTL'
_computing_publication_material 'Bruker SHELXTL'
_computing_structure_refinement 'SHELXL-97 (Sheldrick, 2008)'
_computing_structure_solution 'SHELXS-97 (Sheldrick, 2008)'
_diffrn_ambient_temperature 153(2)
_diffrn_measured_fraction_theta_full 0.965
_diffrn_measured_fraction_theta_max 0.965
_diffrn_measurement_device_type 'Bruker APEX-II CCD'
_diffrn_measurement_method '\f and \w scans'
_diffrn_radiation_monochromator graphite
_diffrn_radiation_source 'fine-focus sealed tube'
_diffrn_radiation_type MoK\a
_diffrn_radiation_wavelength 0.71073
_diffrn_reflns_av_R_equivalents 0.0189
_diffrn_reflns_av_sigmaI/netI 0.0281
_diffrn_reflns_limit_h_max 13
_diffrn_reflns_limit_h_min -12
_diffrn_reflns_limit_k_max 21
_diffrn_reflns_limit_k_min -18
_diffrn_reflns_limit_l_max 22
_diffrn_reflns_limit_l_min -20
_diffrn_reflns_number 15197
_diffrn_reflns_theta_full 36.26
_diffrn_reflns_theta_max 36.26
_diffrn_reflns_theta_min 1.55
_exptl_absorpt_coefficient_mu 4.580
_exptl_absorpt_correction_T_max 0.5278
_exptl_absorpt_correction_T_min 0.3050
_exptl_absorpt_correction_type empirical
_exptl_absorpt_process_details 'Bruker SADABS'
_exptl_crystal_colour brown
_exptl_crystal_density_diffrn 1.851
_exptl_crystal_density_meas 0
_exptl_crystal_density_method 'not measured'
_exptl_crystal_description needle
_exptl_crystal_F_000 724
_exptl_crystal_size_max 0.34
_exptl_crystal_size_mid 0.18
_exptl_crystal_size_min 0.16
_refine_diff_density_max 2.360
_refine_diff_density_min -0.995
_refine_diff_density_rms 0.111
_refine_ls_extinction_coef 0
_refine_ls_extinction_method none
_refine_ls_goodness_of_fit_ref 0.718
_refine_ls_hydrogen_treatment mixed
_refine_ls_matrix_type full
_refine_ls_number_parameters 403
_refine_ls_number_reflns 8092
_refine_ls_number_restraints 0
_refine_ls_restrained_S_all 0.718
_refine_ls_R_factor_all 0.0259
_refine_ls_R_factor_gt 0.0241
_refine_ls_shift/su_max 0.003
_refine_ls_shift/su_mean 0.000
_refine_ls_structure_factor_coef Fsqd
_refine_ls_weighting_details 'calc w=1/[\s^2^(Fo^2^)+(0.1000P)^2^+0.0000P] where P=(Fo^2^+2Fc^2^)/3'
_refine_ls_weighting_scheme calc
_refine_ls_wR_factor_gt 0.0796
_refine_ls_wR_factor_ref 0.0821
_reflns_number_gt 7654
_reflns_number_total 12191
_reflns_threshold_expression >2sigma(I)
_cod_data_source_file om200183m_si_002.cif
_cod_data_source_block C19H30BF3N7O4PWS
_cod_depositor_comments
;
The following automatic conversions were performed:

'_symmetry_cell_setting' value 'Triclinic' changed to 'triclinic'
according to /home/saulius/struct/CIF-dictionaries/cif_core.dic
dictionary named 'cif_core.dic' version 2.4.1 from 2010-06-29.

Automatic conversion script
Id: cif_fix_values 1715 2011-07-08 13:25:40Z adriana 
;
_cod_original_sg_symbol_H-M P-1
_cod_database_code 4064575

loop_
_symmetry_equiv_pos_as_xyz
'x, y, z'
'-x, -y, -z'

loop_
_atom_site_label
_atom_site_type_symbol
_atom_site_fract_x
_atom_site_fract_y
_atom_site_fract_z
_atom_site_U_iso_or_equiv
_atom_site_adp_type
_atom_site_occupancy
_atom_site_symmetry_multiplicity
_atom_site_calc_flag
_atom_site_refinement_flags
W W 0.643142(10) 0.780750(6) 0.725084(6) 0.01703(4) Uani 1 1 d .
S1 S 0.82093(10) 0.67937(6) 0.28268(6) 0.02908(14) Uani 1 1 d .
P1 P 0.58790(9) 0.61313(5) 0.65868(5) 0.02012(12) Uani 1 1 d .
F1 F 1.0199(4) 0.83264(19) 0.2586(2) 0.0609(7) Uani 1 1 d .
F2 F 1.1661(3) 0.6831(2) 0.23809(19) 0.0503(6) Uani 1 1 d .
F3 F 1.0413(4) 0.7249(2) 0.38763(19) 0.0642(8) Uani 1 1 d .
O1 O 1.0198(3) 0.7697(2) 0.60925(19) 0.0378(6) Uani 1 1 d .
O2 O 0.8226(4) 0.7014(3) 0.1773(2) 0.0544(8) Uani 1 1 d .
O3 O 0.8510(3) 0.57075(18) 0.3149(2) 0.0377(5) Uani 1 1 d .
O4 O 0.6859(4) 0.7373(2) 0.3540(3) 0.0558(8) Uani 1 1 d .
N1 N 0.3785(3) 0.76497(18) 0.83169(18) 0.0213(4) Uani 1 1 d .
N2 N 0.3639(3) 0.75667(19) 0.93365(17) 0.0244(4) Uani 1 1 d .
N3 N 0.6923(3) 0.87297(18) 0.84100(18) 0.0231(4) Uani 1 1 d .
N4 N 0.6246(3) 0.8480(2) 0.94264(19) 0.0274(5) Uani 1 1 d .
N5 N 0.7340(3) 0.66190(17) 0.83115(16) 0.0188(4) Uani 1 1 d .
N6 N 0.6574(3) 0.6571(2) 0.93252(18) 0.0235(4) Uani 1 1 d .
N7 N 0.8649(3) 0.77701(19) 0.65169(17) 0.0235(4) Uani 1 1 d .
C1 C 0.5016(5) 0.8336(2) 0.6035(3) 0.0344(7) Uani 1 1 d .
C2A C 0.5013(7) 0.9322(4) 0.6497(4) 0.0201(9) Uani 0.50 1 d P
C2B C 0.5974(11) 0.9309(6) 0.6056(7) 0.0404(16) Uani 0.50 1 d P
C3A C 0.6533(8) 0.9822(5) 0.6091(6) 0.0324(14) Uani 0.50 1 d P
C3B C 0.5319(11) 0.9888(6) 0.6816(6) 0.0413(15) Uani 0.50 1 d P
C4A C 0.3429(6) 0.9893(3) 0.7308(4) 0.0464(9) Uani 1 1 d .
C4B C 0.7812(6) 0.9521(4) 0.5188(4) 0.0533(11) Uani 1 1 d .
C5 C 0.6475(13) 1.0861(4) 0.6646(10) 0.124(5) Uani 1 1 d .
C7 C 0.1957(4) 0.7446(3) 0.9830(2) 0.0306(6) Uani 1 1 d .
H7 H 0.1540 0.7369 1.0531 0.037 Uiso 1 1 calc R
C8 C 0.0959(4) 0.7454(2) 0.9125(3) 0.0308(6) Uani 1 1 d .
H8 H -0.0248 0.7388 0.9247 0.037 Uiso 1 1 calc R
C9 C 0.2149(4) 0.7581(2) 0.8187(2) 0.0263(5) Uani 1 1 d .
H9 H 0.1856 0.7613 0.7561 0.032 Uiso 1 1 calc R
C10 C 0.6887(4) 0.9081(3) 0.9983(3) 0.0393(8) Uani 1 1 d .
H10 H 0.6633 0.9058 1.0689 0.047 Uiso 1 1 calc R
C11 C 0.7992(5) 0.9739(3) 0.9322(3) 0.0435(9) Uani 1 1 d .
H11 H 0.8601 1.0245 0.9492 0.052 Uiso 1 1 calc R
C12 C 0.7994(4) 0.9482(2) 0.8354(3) 0.0353(7) Uani 1 1 d .
H12 H 0.8644 0.9787 0.7753 0.042 Uiso 1 1 calc R
C13 C 0.8648(4) 0.5838(2) 0.8166(2) 0.0228(5) Uani 1 1 d .
H13 H 0.9406 0.5701 0.7542 0.027 Uiso 1 1 calc R
C14 C 0.8716(4) 0.5260(2) 0.9076(2) 0.0294(6) Uani 1 1 d .
H14 H 0.9473 0.4668 0.9180 0.035 Uiso 1 1 calc R
C15 C 0.7402(4) 0.5766(2) 0.9792(2) 0.0310(6) Uani 1 1 d .
H15 H 0.7132 0.5579 1.0486 0.037 Uiso 1 1 calc R
C16 C 0.4276(4) 0.6157(2) 0.5810(2) 0.0301(6) Uani 1 1 d .
H16A H 0.4189 0.5458 0.5657 0.045 Uiso 1 1 calc R
H16B H 0.4652 0.6576 0.5188 0.045 Uiso 1 1 calc R
H16C H 0.3140 0.6451 0.6173 0.045 Uiso 1 1 calc R
C17 C 0.7841(4) 0.5481(2) 0.5794(2) 0.0300(6) Uani 1 1 d .
H17A H 0.8785 0.5390 0.6143 0.045 Uiso 1 1 calc R
H17B H 0.8189 0.5899 0.5168 0.045 Uiso 1 1 calc R
H17C H 0.7586 0.4811 0.5650 0.045 Uiso 1 1 calc R
C18 C 0.5036(4) 0.5161(2) 0.7597(2) 0.0294(6) Uani 1 1 d .
H18A H 0.4849 0.4549 0.7304 0.044 Uiso 1 1 calc R
H18B H 0.3934 0.5445 0.8009 0.044 Uiso 1 1 calc R
H18C H 0.5878 0.4977 0.8010 0.044 Uiso 1 1 calc R
C19 C 1.0206(5) 0.7326(3) 0.2931(3) 0.0356(7) Uani 1 1 d .
B1 B 0.5276(4) 0.7499(3) 0.9781(2) 0.0253(6) Uani 1 1 d .
H1A H 0.564(6) 0.818(3) 0.544(3) 0.033(10) Uiso 1 1 d .
H1B H 0.371(7) 0.822(4) 0.615(4) 0.048(12) Uiso 1 1 d .
H5A H 0.616(8) 1.148(5) 0.619(4) 0.067(16) Uiso 1 1 d .
H5B H 0.767(8) 1.100(4) 0.660(4) 0.062(15) Uiso 1 1 d .
H5C H 0.620(6) 1.094(3) 0.723(3) 0.049(10) Uiso 1 1 d .
H1B1 H 0.495(6) 0.741(4) 1.050(4) 0.050(13) Uiso 1 1 d .
H4A1 H 0.283(8) 0.952(5) 0.699(5) 0.075(18) Uiso 1 1 d .
H4B1 H 0.841(6) 0.978(4) 0.564(3) 0.040(11) Uiso 1 1 d .
H4A2 H 0.360(10) 0.996(5) 0.789(5) 0.09(2) Uiso 1 1 d .
H4B2 H 0.789(19) 1.017(10) 0.467(10) 0.03(6) Uiso 1 1 d .
H4A3 H 0.319(9) 1.054(6) 0.681(5) 0.09(2) Uiso 1 1 d .
H4B3 H 0.816(8) 0.892(5) 0.473(4) 0.066(16) Uiso 1 1 d .

loop_
_atom_site_aniso_label
_atom_site_aniso_U_11
_atom_site_aniso_U_22
_atom_site_aniso_U_33
_atom_site_aniso_U_23
_atom_site_aniso_U_13
_atom_site_aniso_U_12
W 0.01598(6) 0.01813(6) 0.01721(6) 0.00035(4) -0.00551(4) -0.00055(4)
S1 0.0271(3) 0.0273(3) 0.0302(3) -0.0005(2) -0.0030(3) -0.0013(3)
P1 0.0209(3) 0.0226(3) 0.0180(3) -0.0024(2) -0.0070(2) -0.0011(2)
F1 0.0664(16) 0.0355(11) 0.0817(19) 0.0076(11) -0.0150(14) -0.0223(11)
F2 0.0291(10) 0.0707(16) 0.0495(13) -0.0029(11) -0.0060(9) -0.0055(10)
F3 0.087(2) 0.0826(19) 0.0355(12) -0.0064(11) -0.0224(12) -0.0408(16)
O1 0.0192(10) 0.0580(16) 0.0305(11) 0.0049(10) -0.0005(8) 0.0017(10)
O2 0.0490(16) 0.080(2) 0.0387(14) 0.0174(14) -0.0206(12) -0.0193(15)
O3 0.0384(12) 0.0248(10) 0.0489(14) -0.0040(9) -0.0083(10) -0.0023(9)
O4 0.0455(15) 0.0366(13) 0.067(2) -0.0041(12) 0.0181(14) 0.0053(11)
N1 0.0179(9) 0.0242(10) 0.0229(10) -0.0025(8) -0.0076(8) -0.0003(8)
N2 0.0185(9) 0.0336(12) 0.0217(10) -0.0053(8) -0.0044(8) -0.0025(8)
N3 0.0210(10) 0.0213(9) 0.0296(11) -0.0043(8) -0.0099(8) -0.0027(8)
N4 0.0236(10) 0.0341(12) 0.0280(11) -0.0139(9) -0.0097(9) 0.0006(9)
N5 0.0209(10) 0.0212(9) 0.0155(9) -0.0015(7) -0.0066(7) -0.0018(8)
N6 0.0213(10) 0.0322(12) 0.0174(10) 0.0031(8) -0.0066(8) -0.0044(9)
N7 0.0202(10) 0.0286(11) 0.0199(10) 0.0034(8) -0.0053(8) 0.0012(8)
C1 0.0485(19) 0.0266(13) 0.0349(16) 0.0013(11) -0.0268(14) 0.0013(12)
C2A 0.019(2) 0.014(2) 0.027(2) 0.0075(17) -0.009(2) -0.0016(17)
C2B 0.035(4) 0.035(4) 0.049(4) 0.018(3) -0.015(4) -0.001(3)
C3A 0.029(3) 0.020(2) 0.057(4) 0.016(2) -0.029(3) -0.010(2)
C3B 0.044(4) 0.041(4) 0.045(4) 0.009(3) -0.026(3) -0.005(3)
C4A 0.0409(19) 0.0306(16) 0.067(3) 0.0036(16) -0.0203(19) 0.0081(14)
C4B 0.048(2) 0.053(2) 0.056(2) 0.030(2) -0.0161(19) -0.0148(19)
C5 0.143(7) 0.025(2) 0.264(13) 0.016(4) -0.171(9) -0.017(3)
C7 0.0229(12) 0.0390(15) 0.0280(13) -0.0076(11) 0.0007(10) -0.0051(11)
C8 0.0169(11) 0.0344(14) 0.0406(16) -0.0062(12) -0.0033(10) -0.0040(10)
C9 0.0184(11) 0.0310(13) 0.0308(13) -0.0061(10) -0.0078(10) 0.0003(10)
C10 0.0317(15) 0.0502(19) 0.0434(18) -0.0274(15) -0.0172(13) 0.0035(13)
C11 0.0397(18) 0.0347(16) 0.066(2) -0.0234(16) -0.0246(17) -0.0034(13)
C12 0.0303(14) 0.0249(13) 0.057(2) -0.0044(12) -0.0195(14) -0.0055(11)
C13 0.0228(11) 0.0233(11) 0.0253(12) -0.0031(9) -0.0135(9) 0.0033(9)
C14 0.0326(14) 0.0258(12) 0.0345(15) 0.0062(10) -0.0204(12) -0.0030(10)
C15 0.0315(14) 0.0361(15) 0.0277(13) 0.0110(11) -0.0147(11) -0.0067(11)
C16 0.0307(14) 0.0337(14) 0.0315(14) -0.0061(11) -0.0169(11) -0.0023(11)
C17 0.0277(13) 0.0354(14) 0.0265(13) -0.0089(11) -0.0075(10) 0.0062(11)
C18 0.0326(14) 0.0291(13) 0.0292(13) 0.0043(10) -0.0099(11) -0.0133(11)
C19 0.0388(16) 0.0352(15) 0.0328(15) -0.0006(12) -0.0043(12) -0.0130(13)
B1 0.0224(13) 0.0379(16) 0.0167(12) -0.0040(10) -0.0064(10) -0.0010(11)

loop_
_atom_type_symbol
_atom_type_description
_atom_type_scat_dispersion_real
_atom_type_scat_dispersion_imag
_atom_type_scat_source
C C 0.0033 0.0016 'International Tables Vol C Tables 4.2.6.8 and 6.1.1.4'
H H 0.0000 0.0000 'International Tables Vol C Tables 4.2.6.8 and 6.1.1.4'
B B 0.0013 0.0007 'International Tables Vol C Tables 4.2.6.8 and 6.1.1.4'
N N 0.0061 0.0033 'International Tables Vol C Tables 4.2.6.8 and 6.1.1.4'
O O 0.0106 0.0060 'International Tables Vol C Tables 4.2.6.8 and 6.1.1.4'
F F 0.0171 0.0103 'International Tables Vol C Tables 4.2.6.8 and 6.1.1.4'
P P 0.1023 0.0942 'International Tables Vol C Tables 4.2.6.8 and 6.1.1.4'
S S 0.1246 0.1234 'International Tables Vol C Tables 4.2.6.8 and 6.1.1.4'
W W -0.8490 6.8722 'International Tables Vol C Tables 4.2.6.8 and 6.1.1.4'

loop_
_geom_angle_atom_site_label_1
_geom_angle_atom_site_label_2
_geom_angle_atom_site_label_3
_geom_angle
N7 W N5 88.22(9)
N7 W N3 94.06(10)
N5 W N3 76.92(8)
N7 W C1 99.35(13)
N5 W C1 152.55(10)
N3 W C1 128.18(10)
N7 W N1 171.36(10)
N5 W N1 83.21(9)
N3 W N1 85.02(8)
C1 W N1 87.89(12)
N7 W C2A 102.63(16)
N5 W C2A 164.57(16)
N3 W C2A 91.22(15)
C1 W C2A 37.04(15)
N1 W C2A 85.98(15)
N7 W C2B 82.9(2)
N5 W C2B 168.0(2)
N3 W C2B 95.6(2)
C1 W C2B 38.2(2)
N1 W C2B 105.7(2)
C2A W C2B 19.9(2)
N7 W P1 93.14(8)
N5 W P1 78.18(6)
N3 W P1 153.82(6)
C1 W P1 75.10(8)
N1 W P1 84.13(6)
C2A W P1 111.66(13)
C2B W P1 110.3(2)
O2 S1 O3 115.6(2)
O2 S1 O4 117.0(2)
O3 S1 O4 113.74(16)
O2 S1 C19 102.51(17)
O3 S1 C19 103.15(16)
O4 S1 C19 101.88(19)
C17 P1 C16 101.54(14)
C17 P1 C18 105.90(15)
C16 P1 C18 100.30(15)
C17 P1 W 113.69(11)
C16 P1 W 120.50(10)
C18 P1 W 113.04(10)
C9 N1 N2 106.0(2)
C9 N1 W 134.0(2)
N2 N1 W 120.04(17)
C7 N2 N1 110.2(2)
C7 N2 B1 128.2(2)
N1 N2 B1 121.2(2)
C12 N3 N4 106.7(3)
C12 N3 W 132.1(2)
N4 N3 W 120.61(16)
C10 N4 N3 109.3(3)
C10 N4 B1 128.4(3)
N3 N4 B1 120.9(2)
C13 N5 N6 106.7(2)
C13 N5 W 131.29(18)
N6 N5 W 122.00(17)
C15 N6 N5 109.1(2)
C15 N6 B1 129.9(3)
N5 N6 B1 119.6(2)
O1 N7 W 174.2(2)
C2A C1 C2B 32.2(4)
C2A C1 W 78.2(2)
C2B C1 W 79.3(3)
C2B C2A C3B 91.9(9)
C2B C2A C3A 34.7(7)
C3B C2A C3A 57.6(6)
C2B C2A C1 78.5(8)
C3B C2A C1 164.8(7)
C3A C2A C1 113.2(5)
C2B C2A C4A 153.0(8)
C3B C2A C4A 64.1(6)
C3A C2A C4A 119.1(5)
C1 C2A C4A 127.5(4)
C2B C2A W 84.0(6)
C3B C2A W 102.9(5)
C3A C2A W 96.7(3)
C1 C2A W 64.8(2)
C4A C2A W 112.1(3)
C2A C2B C3A 110.9(12)
C2A C2B C3B 47.9(7)
C3A C2B C3B 63.4(9)
C2A C2B C1 69.3(7)
C3A C2B C1 176.6(8)
C3B C2B C1 116.3(7)
C2A C2B C4B 169.5(9)
C3A C2B C4B 60.1(8)
C3B C2B C4B 123.5(8)
C1 C2B C4B 120.0(6)
C2A C2B W 76.1(6)
C3A C2B W 114.2(7)
C3B C2B W 89.9(5)
C1 C2B W 62.4(3)
C4B C2B W 112.0(4)
C2B C3A C3B 77.2(9)
C2B C3A C2A 34.4(7)
C3B C3A C2A 43.1(5)
C2B C3A C4B 89.1(9)
C3B C3A C4B 166.3(7)
C2A C3A C4B 123.3(6)
C2B C3A C5 145.0(11)
C3B C3A C5 68.4(7)
C2A C3A C5 110.6(7)
C4B C3A C5 125.3(7)
C2A C3B C3A 79.3(7)
C2A C3B C2B 40.2(6)
C3A C3B C2B 39.4(5)
C2A C3B C4A 79.6(7)
C3A C3B C4A 152.1(7)
C2B C3B C4A 118.7(7)
C2A C3B C5 145.1(10)
C3A C3B C5 67.7(7)
C2B C3B C5 106.9(9)
C4A C3B C5 126.4(7)
C3B C4A C2A 36.3(4)
C3A C4B C2B 30.8(4)
C3A C5 C3B 43.9(4)
N2 C7 C8 108.6(3)
C7 C8 C9 104.8(2)
N1 C9 C8 110.4(3)
N4 C10 C11 108.3(3)
C10 C11 C12 105.4(3)
N3 C12 C11 110.2(3)
N5 C13 C14 110.8(3)
C15 C14 C13 104.2(2)
N6 C15 C14 109.3(2)
F3 C19 F1 108.5(3)
F3 C19 F2 106.1(3)
F1 C19 F2 106.4(3)
F3 C19 S1 112.8(2)
F1 C19 S1 110.9(3)
F2 C19 S1 111.9(2)
N4 B1 N2 109.8(2)
N4 B1 N6 106.1(2)
N2 B1 N6 107.8(2)

loop_
_geom_bond_atom_site_label_1
_geom_bond_atom_site_label_2
_geom_bond_distance
W N7 1.777(2)
W N5 2.176(2)
W N3 2.195(2)
W C1 2.214(3)
W N1 2.240(2)
W C2A 2.395(5)
W C2B 2.454(7)
W P1 2.5466(6)
S1 O2 1.429(3)
S1 O3 1.437(2)
S1 O4 1.439(3)
S1 C19 1.820(3)
P1 C17 1.814(3)
P1 C16 1.820(3)
P1 C18 1.820(3)
F1 C19 1.330(4)
F2 C19 1.331(4)
F3 C19 1.327(4)
O1 N7 1.207(3)
N1 C9 1.347(3)
N1 N2 1.357(3)
N2 C7 1.344(4)
N2 B1 1.532(4)
N3 C12 1.342(4)
N3 N4 1.376(3)
N4 C10 1.348(4)
N4 B1 1.532(4)
N5 C13 1.341(3)
N5 N6 1.362(3)
N6 C15 1.346(4)
N6 B1 1.549(4)
C1 C2A 1.474(6)
C1 C2B 1.544(10)
C2A C2B 0.840(9)
C2A C3B 0.967(9)
C2A C3A 1.390(8)
C2A C4A 1.605(7)
C2B C3A 0.847(10)
C2B C3B 1.302(12)
C2B C4B 1.657(10)
C3A C3B 1.194(11)
C3A C4B 1.437(9)
C3A C5 1.594(10)
C3B C4A 1.468(9)
C3B C5 1.601(10)
C7 C8 1.372(5)
C8 C9 1.393(4)
C10 C11 1.388(6)
C11 C12 1.388(5)
C13 C14 1.389(4)
C14 C15 1.383(5)
